data_4029209
loop_
_publ_author_name
'Bhakuni, Bhagat Singh'
'Yadav, Abhimanyu'
'Kumar, Shailesh'
'Patel, Saket'
'Sharma, Shubham'
'Kumar, Sangit'

_publ_section_title
;
 KO(t)Bu-Mediated Synthesis of Dimethylisoindolin-1-ones and
 Dimethyl-5-phenylisoindolin-1-ones: Selective C-C Coupling of an
 Unreactive Tertiary sp(3) C-H Bond.
;
_journal_issue 7
_journal_name_full 'The Journal of organic chemistry'
_journal_page_first 2944
_journal_page_last 2954
_journal_paper_doi 10.1021/jo402776u
_journal_volume 79
_journal_year 2014
_chemical_formula_sum 'C13 H17 N O'
_chemical_formula_weight 203.28
_chemical_name_systematic
; 
 ? 
;
_space_group_IT_number 14
_symmetry_space_group_name_Hall '-P 2ybc'
_symmetry_space_group_name_H-M 'P 1 21/c 1'
_atom_sites_solution_hydrogens geom
_atom_sites_solution_primary direct
_atom_sites_solution_secondary difmap
_audit_creation_method SHELXL-97
_cell_angle_alpha 90.00
_cell_angle_beta 123.731(2)
_cell_angle_gamma 90.00
_cell_formula_units_Z 4
_cell_length_a 7.3160(3)
_cell_length_b 19.1541(7)
_cell_length_c 9.9831(3)
_cell_measurement_temperature 293(2)
_cell_volume 1163.44(8)
_computing_structure_refinement 'SHELXL-97 (Sheldrick, 2008)'
_computing_structure_solution 'SHELXS-97 (Sheldrick, 2008)'
_diffrn_ambient_temperature 293(2)
_diffrn_measured_fraction_theta_full 1.000
_diffrn_measured_fraction_theta_max 1.000
_diffrn_radiation_monochromator graphite
_diffrn_radiation_source 'fine-focus sealed tube'
_diffrn_radiation_type MoK\a
_diffrn_radiation_wavelength 0.71073
_diffrn_reflns_av_R_equivalents 0.0000
_diffrn_reflns_av_sigmaI/netI 0.0386
_diffrn_reflns_limit_h_max 13
_diffrn_reflns_limit_h_min -13
_diffrn_reflns_limit_k_max 0
_diffrn_reflns_limit_k_min -35
_diffrn_reflns_limit_l_max 18
_diffrn_reflns_limit_l_min -12
_diffrn_reflns_number 7739
_diffrn_reflns_theta_full 41.15
_diffrn_reflns_theta_max 41.15
_diffrn_reflns_theta_min 2.13
_exptl_absorpt_coefficient_mu 0.073
_exptl_crystal_density_diffrn 1.161
_exptl_crystal_density_method 'not measured'
_exptl_crystal_F_000 440
_refine_diff_density_max 0.334
_refine_diff_density_min -0.240
_refine_diff_density_rms 0.044
_refine_ls_extinction_method none
_refine_ls_goodness_of_fit_ref 2.644
_refine_ls_hydrogen_treatment mixed
_refine_ls_matrix_type full
_refine_ls_number_parameters 140
_refine_ls_number_reflns 7739
_refine_ls_number_restraints 0
_refine_ls_restrained_S_all 2.644
_refine_ls_R_factor_all 0.1538
_refine_ls_R_factor_gt 0.0735
_refine_ls_shift/su_max 0.000
_refine_ls_shift/su_mean 0.000
_refine_ls_structure_factor_coef Fsqd
_refine_ls_weighting_details 'calc w=1/[\s^2^(Fo^2^)+(0.0100P)^2^+0.0000P] where P=(Fo^2^+2Fc^2^)/3'
_refine_ls_weighting_scheme calc
_refine_ls_wR_factor_gt 0.1127
_refine_ls_wR_factor_ref 0.1167
_reflns_number_gt 3747
_reflns_number_total 7739
_reflns_threshold_expression >2sigma(I)
_cod_data_source_file jo402776u_si_005.cif
_cod_data_source_block bhagat
_cod_depositor_comments
;Adding full bibliography for
 ./tmp-cod-update-bibliographies-12971/cifs/4029209.cif.
;
_cod_original_cell_volume 1163.44(7)
_cod_database_code 4029209

loop_
_symmetry_equiv_pos_as_xyz
'x, y, z'
'-x, y+1/2, -z+1/2'
'-x, -y, -z'
'x, -y-1/2, z-1/2'

loop_
_atom_site_label
_atom_site_type_symbol
_atom_site_fract_x
_atom_site_fract_y
_atom_site_fract_z
_atom_site_U_iso_or_equiv
_atom_site_adp_type
_atom_site_occupancy
_atom_site_symmetry_multiplicity
_atom_site_calc_flag
_atom_site_refinement_flags
O1 O -0.20458(8) 0.12157(3) 0.60638(7) 0.05415(16) Uani 1 1 d .
N1 N 0.16027(9) 0.09678(3) 0.71258(7) 0.03990(15) Uani 1 1 d .
C1 C -0.18432(13) 0.18397(4) 0.32865(9) 0.0513(2) Uani 1 1 d .
H1 H -0.3264 0.1901 0.3031 0.062 Uiso 1 1 calc R
C2 C -0.12539(16) 0.20725(4) 0.22701(10) 0.0605(2) Uani 1 1 d .
H2 H -0.2283 0.2301 0.1320 0.073 Uiso 1 1 calc R
C3 C 0.08562(16) 0.19696(4) 0.26528(10) 0.0606(2) Uani 1 1 d .
H3 H 0.1217 0.2127 0.1946 0.073 Uiso 1 1 calc R
C4 C 0.24448(14) 0.16381(4) 0.40629(10) 0.0531(2) Uani 1 1 d .
H4 H 0.3860 0.1570 0.4312 0.064 Uiso 1 1 calc R
C5 C 0.18546(11) 0.14119(4) 0.50896(9) 0.03964(17) Uani 1 1 d .
C6 C -0.02498(11) 0.15102(4) 0.47031(8) 0.03950(17) Uani 1 1 d .
C7 C -0.04194(11) 0.12226(4) 0.60014(9) 0.03947(17) Uani 1 1 d .
C8 C 0.32257(10) 0.10481(4) 0.66967(8) 0.03914(17) Uani 1 1 d .
C10 C 0.21699(12) 0.06513(4) 0.86529(9) 0.0478(2) Uani 1 1 d .
H10 H 0.3725 0.0520 0.9242 0.057 Uiso 1 1 calc R
C11 C 0.08730(15) -0.00155(5) 0.83720(11) 0.0662(3) Uani 1 1 d .
H11A H 0.1130 -0.0337 0.7756 0.099 Uiso 1 1 calc R
H11B H -0.0666 0.0092 0.7793 0.099 Uiso 1 1 calc R
H11C H 0.1337 -0.0222 0.9390 0.099 Uiso 1 1 calc R
C12 C 0.19346(16) 0.11728(5) 0.96957(11) 0.0665(3) Uani 1 1 d .
H12A H 0.0417 0.1301 0.9174 0.100 Uiso 1 1 calc R
H12B H 0.2791 0.1581 0.9850 0.100 Uiso 1 1 calc R
H12C H 0.2447 0.0965 1.0722 0.100 Uiso 1 1 calc R
C13 C 0.51524(12) 0.15023(5) 0.79210(10) 0.0536(2) Uani 1 1 d .
H13A H 0.5927 0.1275 0.8952 0.080 Uiso 1 1 calc R
H13B H 0.4613 0.1946 0.8006 0.080 Uiso 1 1 calc R
H13C H 0.6130 0.1572 0.7576 0.080 Uiso 1 1 calc R
C14 C 0.40250(13) 0.03369(4) 0.65271(10) 0.0547(2) Uani 1 1 d .
H14A H 0.2791 0.0065 0.5729 0.082 Uiso 1 1 calc R
H14B H 0.4758 0.0097 0.7542 0.082 Uiso 1 1 calc R
H14C H 0.5029 0.0402 0.6204 0.082 Uiso 1 1 calc R

loop_
_atom_site_aniso_label
_atom_site_aniso_U_11
_atom_site_aniso_U_22
_atom_site_aniso_U_33
_atom_site_aniso_U_23
_atom_site_aniso_U_13
_atom_site_aniso_U_12
O1 0.0382(3) 0.0647(4) 0.0660(4) -0.0006(3) 0.0329(3) 0.0032(3)
N1 0.0335(3) 0.0481(4) 0.0406(3) 0.0043(3) 0.0222(3) 0.0032(3)
C1 0.0467(4) 0.0460(4) 0.0487(4) 0.0002(4) 0.0187(4) 0.0063(4)
C2 0.0734(6) 0.0483(5) 0.0439(4) 0.0054(4) 0.0227(4) 0.0047(4)
C3 0.0836(6) 0.0519(5) 0.0534(5) 0.0022(4) 0.0426(5) -0.0066(5)
C4 0.0565(5) 0.0541(5) 0.0586(5) -0.0006(4) 0.0381(4) -0.0043(4)
C5 0.0399(4) 0.0378(4) 0.0426(4) -0.0031(3) 0.0238(3) -0.0017(3)
C6 0.0393(4) 0.0353(4) 0.0410(4) -0.0041(3) 0.0205(3) -0.0007(3)
C7 0.0335(3) 0.0389(4) 0.0459(4) -0.0057(3) 0.0219(3) -0.0008(3)
C8 0.0326(3) 0.0447(4) 0.0429(4) -0.0005(3) 0.0227(3) 0.0007(3)
C10 0.0462(4) 0.0549(5) 0.0440(4) 0.0069(3) 0.0260(4) 0.0039(4)
C11 0.0783(6) 0.0580(6) 0.0700(6) 0.0113(5) 0.0460(5) -0.0036(5)
C12 0.0808(6) 0.0727(6) 0.0512(5) -0.0006(5) 0.0398(5) 0.0031(5)
C13 0.0372(4) 0.0625(5) 0.0563(5) -0.0054(4) 0.0231(4) -0.0068(4)
C14 0.0536(5) 0.0534(5) 0.0630(5) 0.0029(4) 0.0361(4) 0.0118(4)

loop_
_atom_type_symbol
_atom_type_description
_atom_type_scat_dispersion_real
_atom_type_scat_dispersion_imag
_atom_type_scat_source
C C 0.0033 0.0016 'International Tables Vol C Tables 4.2.6.8 and 6.1.1.4'
H H 0.0000 0.0000 'International Tables Vol C Tables 4.2.6.8 and 6.1.1.4'
N N 0.0061 0.0033 'International Tables Vol C Tables 4.2.6.8 and 6.1.1.4'
O O 0.0106 0.0060 'International Tables Vol C Tables 4.2.6.8 and 6.1.1.4'

loop_
_geom_angle_atom_site_label_1
_geom_angle_atom_site_label_2
_geom_angle_atom_site_label_3
_geom_angle
C7 N1 C10 123.79(6)
C7 N1 C8 113.91(6)
C10 N1 C8 122.29(5)
C2 C1 C6 117.91(8)
C2 C1 H1 121.0
C6 C1 H1 121.0
C1 C2 C3 120.52(8)
C1 C2 H2 119.7
C3 C2 H2 119.7
C2 C3 C4 121.60(8)
C2 C3 H3 119.2
C4 C3 H3 119.2
C5 C4 C3 117.73(8)
C5 C4 H4 121.1
C3 C4 H4 121.1
C6 C5 C4 120.65(7)
C6 C5 C8 109.92(6)
C4 C5 C8 129.42(7)
C5 C6 C1 121.57(7)
C5 C6 C7 109.22(6)
C1 C6 C7 129.20(7)
O1 C7 N1 126.67(7)
O1 C7 C6 127.31(7)
N1 C7 C6 106.02(6)
N1 C8 C5 100.93(5)
N1 C8 C13 111.18(6)
C5 C8 C13 111.19(6)
N1 C8 C14 110.97(6)
C5 C8 C14 111.29(6)
C13 C8 C14 110.92(6)
N1 C10 C12 111.42(7)
N1 C10 C11 111.53(6)
C12 C10 C11 112.44(7)
N1 C10 H10 107.0
C12 C10 H10 107.0
C11 C10 H10 107.0
C10 C11 H11A 109.5
C10 C11 H11B 109.5
H11A C11 H11B 109.5
C10 C11 H11C 109.5
H11A C11 H11C 109.5
H11B C11 H11C 109.5
C10 C12 H12A 109.5
C10 C12 H12B 109.5
H12A C12 H12B 109.5
C10 C12 H12C 109.5
H12A C12 H12C 109.5
H12B C12 H12C 109.5
C8 C13 H13A 109.5
C8 C13 H13B 109.5
H13A C13 H13B 109.5
C8 C13 H13C 109.5
H13A C13 H13C 109.5
H13B C13 H13C 109.5
C8 C14 H14A 109.5
C8 C14 H14B 109.5
H14A C14 H14B 109.5
C8 C14 H14C 109.5
H14A C14 H14C 109.5
H14B C14 H14C 109.5

loop_
_geom_bond_atom_site_label_1
_geom_bond_atom_site_label_2
_geom_bond_distance
O1 C7 1.2256(8)
N1 C7 1.3574(9)
N1 C10 1.4701(9)
N1 C8 1.4771(9)
C1 C2 1.3785(12)
C1 C6 1.3879(10)
C1 H1 0.9300
C2 C3 1.3831(13)
C2 H2 0.9300
C3 C4 1.3851(12)
C3 H3 0.9300
C4 C5 1.3843(11)
C4 H4 0.9300
C5 C6 1.3765(10)
C5 C8 1.5095(10)
C6 C7 1.4756(11)
C8 C13 1.5245(10)
C8 C14 1.5285(11)
C10 C12 1.5200(12)
C10 C11 1.5213(12)
C10 H10 0.9800
C11 H11A 0.9600
C11 H11B 0.9600
C11 H11C 0.9600
C12 H12A 0.9600
C12 H12B 0.9600
C12 H12C 0.9600
C13 H13A 0.9600
C13 H13B 0.9600
C13 H13C 0.9600
C14 H14A 0.9600
C14 H14B 0.9600
C14 H14C 0.9600

loop_
_geom_torsion_atom_site_label_1
_geom_torsion_atom_site_label_2
_geom_torsion_atom_site_label_3
_geom_torsion_atom_site_label_4
_geom_torsion
C6 C1 C2 C3 0.85(12)
C1 C2 C3 C4 -0.60(13)
C2 C3 C4 C5 -0.13(12)
C3 C4 C5 C6 0.58(11)
C3 C4 C5 C8 -179.16(7)
C4 C5 C6 C1 -0.32(11)
C8 C5 C6 C1 179.47(6)
C4 C5 C6 C7 -179.88(7)
C8 C5 C6 C7 -0.09(8)
C2 C1 C6 C5 -0.40(11)
C2 C1 C6 C7 179.06(7)
C10 N1 C7 O1 -1.64(12)
C8 N1 C7 O1 179.50(7)
C10 N1 C7 C6 178.10(6)
C8 N1 C7 C6 -0.76(8)
C5 C6 C7 O1 -179.75(7)
C1 C6 C7 O1 0.73(13)
C5 C6 C7 N1 0.51(8)
C1 C6 C7 N1 -179.00(7)
C7 N1 C8 C5 0.68(7)
C10 N1 C8 C5 -178.19(6)
C7 N1 C8 C13 118.69(7)
C10 N1 C8 C13 -60.18(8)
C7 N1 C8 C14 -117.35(7)
C10 N1 C8 C14 63.78(8)
C6 C5 C8 N1 -0.32(7)
C4 C5 C8 N1 179.44(7)
C6 C5 C8 C13 -118.32(7)
C4 C5 C8 C13 61.44(10)
C6 C5 C8 C14 117.48(6)
C4 C5 C8 C14 -62.76(10)
C7 N1 C10 C12 -62.35(9)
C8 N1 C10 C12 116.41(7)
C7 N1 C10 C11 64.20(9)
C8 N1 C10 C11 -117.04(7)
